data_1530080
loop_
_publ_author_name
'Hazen, R.M.'
'Finger, L.W.'

_publ_section_title
;
 Compressibility and crystal structure of angra dos reis fassaite to 52
 kbar
;
_journal_name_full 'Carnegie Institution of Washington: Yearbook'
_journal_page_first 512
_journal_page_last 515
_journal_volume 76
_journal_year 1977
_chemical_formula_sum 'Al0.433 Ca0.968 Fe0.23 Mg0.578 O6 Si1.728 Ti0.059'
_chemical_name_systematic 'Ca0.968 Mg0.578 Fe0.230 Ti0.059 Al0.433 Si1.728 O6'
_space_group_IT_number 15
_symmetry_space_group_name_Hall '-C 2yc'
_symmetry_space_group_name_H-M 'C 1 2/c 1'
_cell_angle_alpha 90
_cell_angle_beta 105.7
_cell_angle_gamma 90
_cell_formula_units_Z 4
_cell_length_a 9.68
_cell_length_b 8.831
_cell_length_c 5.254
_cell_volume 432.377
_citation_journal_id_ASTM CIWYAO
_cod_data_source_file Hazen_CIWYAO_1977_202.cif
_cod_data_source_block Al0.433Ca0.968Fe0.23Mg0.578O6Si1.728Ti0.059
_cod_database_code 1530080

loop_
_symmetry_equiv_pos_as_xyz
x,y,z
-x,y,-z+1/2
-x,-y,-z
x,-y,z-1/2
x+1/2,y+1/2,z
-x+1/2,y+1/2,-z+1/2
-x+1/2,-y+1/2,-z
x+1/2,-y+1/2,z-1/2

loop_
_atom_site_label
_atom_site_type_symbol
_atom_site_fract_x
_atom_site_fract_y
_atom_site_fract_z
_atom_site_occupancy
_atom_site_U_iso_or_equiv
Ti1 Ti+4 0 0.9069 0.25 0.059 0.0
Mg1 Mg+2 0 0.9069 0.25 0.568 0.0
Fe2 Fe+2 0 0.3037 0.25 0.02 0.0
Al2 Al+3 0 0.9069 0.25 0.161 0.0
Al1 Al+3 0.2875 0.0937 0.2272 0.136 0.0
Fe1 Fe+2 0 0.9069 0.25 0.21 0.0
O1 O-2 0.114 0.0849 0.1416 1 0.0
O3 O-2 0.3535 0.0182 0.9931 1 0.0
Ca1 Ca+2 0 0.3037 0.25 0.968 0.0
Mg2 Mg+2 0 0.3037 0.25 0.01 0.0
O2 O-2 0.3616 0.2526 0.3206 1 0.0
Si1 Si+4 0.2875 0.0937 0.2272 0.864 0.0
